data_7102579
loop_
_publ_author_name
'Hong, Bog Ki'
'Lee, In Su'
'Shin, Dong Mok'
'Chung, Young Keun'

_publ_section_title
;
 A chiral molecular bowl containing three ferrocenes: synthesis and its
 efficiency in an optical resolution of 1,1'-bi-2-naphthol.
;
_journal_issue 8
_journal_name_full 'Chemical communications (Cambridge, England)'
_journal_page_first 936
_journal_page_last 937
_journal_paper_doi 10.1039/b316520e
_journal_year 2004
_chemical_formula_sum 'C80 H90.5 Cl5.5 Fe3 N6 O5'
_chemical_formula_weight 1578.61
_chemical_name_systematic
;
?
;
_space_group_IT_number 19
_symmetry_cell_setting orthorhombic
_symmetry_space_group_name_Hall 'P 2ac 2ab'
_symmetry_space_group_name_H-M 'P 21 21 21'
_atom_sites_solution_hydrogens geom
_atom_sites_solution_primary direct
_atom_sites_solution_secondary difmap
_audit_creation_method SHELXL-97
_cell_angle_alpha 90.00
_cell_angle_beta 90.00
_cell_angle_gamma 90.00
_cell_formula_units_Z 4
_cell_length_a 15.5300(2)
_cell_length_b 21.4870(2)
_cell_length_c 26.6130(3)
_cell_measurement_reflns_used 2436
_cell_measurement_temperature 293(2)
_cell_measurement_theta_max 24.713
_cell_measurement_theta_min 0.998
_cell_volume 8880.57(17)
_computing_cell_refinement 'HKL Scalepack (Otwinowski & Minor 1997)'
_computing_data_collection 'Collect (Nonius BV, 1997-2000)'
_computing_data_reduction 'HKL Denzo and Scalepack (Otwinowski & Minor 1997)'
_computing_structure_refinement 'SHELXL-97 (Sheldrick, 1997)'
_computing_structure_solution 'SHELXS-97 (Sheldrick, 1990)'
_diffrn_ambient_temperature 293(2)
_diffrn_detector_area_resol_mean 9
_diffrn_measured_fraction_theta_full 0.768
_diffrn_measured_fraction_theta_max 0.768
_diffrn_measurement_device '95mm CCD camera on \k-goniostat'
_diffrn_measurement_device_type KappaCCD
_diffrn_measurement_method CCD
_diffrn_radiation_monochromator 'horizonally mounted graphite crystal'
_diffrn_radiation_source 'fine-focus sealed tube'
_diffrn_radiation_type MoK\a
_diffrn_radiation_wavelength 0.71073
_diffrn_reflns_av_R_equivalents 0.1344
_diffrn_reflns_av_sigmaI/netI 0.2615
_diffrn_reflns_limit_h_max 18
_diffrn_reflns_limit_h_min -13
_diffrn_reflns_limit_k_max 24
_diffrn_reflns_limit_k_min -24
_diffrn_reflns_limit_l_max 30
_diffrn_reflns_limit_l_min -25
_diffrn_reflns_number 15088
_diffrn_reflns_theta_full 24.89
_diffrn_reflns_theta_max 24.89
_diffrn_reflns_theta_min 3.49
_exptl_absorpt_coefficient_mu 0.696
_exptl_absorpt_correction_type none
_exptl_crystal_colour 'deep orange'
_exptl_crystal_density_diffrn 1.181
_exptl_crystal_density_method 'not measured'
_exptl_crystal_description needle
_exptl_crystal_F_000 3296
_exptl_crystal_size_max 0.4
_exptl_crystal_size_mid 0.15
_exptl_crystal_size_min 0.15
_refine_diff_density_max 0.284
_refine_diff_density_min -0.272
_refine_diff_density_rms 0.066
_refine_ls_abs_structure_details 'Flack H D (1983), Acta Cryst. A39, 876-881'
_refine_ls_abs_structure_Flack -0.01(4)
_refine_ls_extinction_method none
_refine_ls_goodness_of_fit_ref 1.006
_refine_ls_hydrogen_treatment mixed
_refine_ls_matrix_type full
_refine_ls_number_parameters 832
_refine_ls_number_reflns 9728
_refine_ls_number_restraints 23
_refine_ls_restrained_S_all 1.006
_refine_ls_R_factor_all 0.2539
_refine_ls_R_factor_gt 0.0960
_refine_ls_shift/su_max 0.000
_refine_ls_shift/su_mean 0.000
_refine_ls_structure_factor_coef Fsqd
_refine_ls_weighting_details 'calc w=1/[\s^2^(Fo^2^)+(0.0906P)^2^+1.5481P] where P=(Fo^2^+2Fc^2^)/3'
_refine_ls_weighting_scheme calc
_refine_ls_wR_factor_gt 0.1810
_refine_ls_wR_factor_ref 0.2431
_reflns_number_gt 3905
_reflns_number_total 9728
_reflns_threshold_expression >2sigma(I)
_cod_data_source_file b316520e.txt
_cod_data_source_block (R)3-(R)4
_cod_original_sg_symbol_H-M P212121
_cod_original_formula_sum 'C80 H90.50 Cl5.50 Fe3 N6 O5'
_cod_database_code 7102579

loop_
_symmetry_equiv_pos_as_xyz
'x, y, z'
'-x+1/2, -y, z+1/2'
'x+1/2, -y+1/2, -z'
'-x, y+1/2, -z+1/2'

loop_
_atom_site_label
_atom_site_type_symbol
_atom_site_fract_x
_atom_site_fract_y
_atom_site_fract_z
_atom_site_U_iso_or_equiv
_atom_site_adp_type
_atom_site_occupancy
_atom_site_symmetry_multiplicity
_atom_site_calc_flag
_atom_site_refinement_flags
_atom_site_disorder_assembly
_atom_site_disorder_group
Fe1 Fe 0.86443(16) 0.62007(11) 0.08908(10) 0.0722(8) Uani 1 1 d . . .
Fe2 Fe 0.89651(14) 0.83671(10) 0.31072(10) 0.0644(8) Uani 1 1 d . . .
Fe3 Fe 0.53992(14) 0.64771(11) 0.27716(9) 0.0644(8) Uani 1 1 d . . .
N1 N 1.0700(8) 0.6089(5) 0.1813(6) 0.060(4) Uani 1 1 d . . .
N2 N 1.0050(8) 0.6816(7) 0.2666(6) 0.066(4) Uani 1 1 d . . .
N3 N 0.8604(9) 0.7140(7) 0.4266(5) 0.074(4) Uani 1 1 d . . .
N4 N 0.7454(9) 0.6362(6) 0.3679(5) 0.063(4) Uani 1 1 d . . .
N5 N 0.5847(8) 0.4707(6) 0.2253(6) 0.059(4) Uani 1 1 d . . .
N6 N 0.7402(9) 0.4934(7) 0.1693(5) 0.078(5) Uani 1 1 d . . .
C1 C 0.9843(10) 0.5861(9) 0.1037(9) 0.071(6) Uani 1 1 d . . .
C2 C 0.9328(10) 0.5405(9) 0.0754(7) 0.078(6) Uani 1 1 d . . .
H2 H 0.9183 0.5013 0.0874 0.093 Uiso 1 1 calc R . .
C3 C 0.9079(11) 0.5637(10) 0.0273(8) 0.085(6) Uani 1 1 d . . .
H3 H 0.8767 0.5432 0.0025 0.103 Uiso 1 1 calc R . .
C4 C 0.9431(12) 0.6283(11) 0.0258(7) 0.087(6) Uani 1 1 d . . .
H4 H 0.9376 0.6560 -0.0009 0.105 Uiso 1 1 calc R . .
C5 C 0.9893(11) 0.6415(10) 0.0748(9) 0.087(6) Uani 1 1 d . . .
H5 H 1.0157 0.6786 0.0841 0.104 Uiso 1 1 calc R . .
C6 C 0.7505(10) 0.5958(8) 0.1243(7) 0.061(5) Uani 1 1 d . . .
C7 C 0.7348(10) 0.6367(9) 0.0818(8) 0.080(6) Uani 1 1 d . . .
H7 H 0.6992 0.6282 0.0545 0.096 Uiso 1 1 calc R . .
C8 C 0.7831(15) 0.6912(8) 0.0892(10) 0.117(9) Uani 1 1 d . . .
H8 H 0.7880 0.7233 0.0659 0.141 Uiso 1 1 calc R . .
C9 C 0.8243(12) 0.6907(9) 0.1381(9) 0.089(7) Uani 1 1 d . . .
H9 H 0.8559 0.7224 0.1531 0.107 Uiso 1 1 calc R . .
C10 C 0.8053(11) 0.6307(8) 0.1579(7) 0.069(5) Uani 1 1 d . . .
H10 H 0.8256 0.6159 0.1885 0.083 Uiso 1 1 calc R . .
C11 C 0.9284(12) 0.7801(9) 0.2506(7) 0.077(6) Uani 1 1 d . . .
C12 C 0.8439(12) 0.7620(7) 0.2712(6) 0.066(5) Uani 1 1 d . . .
H12 H 0.8291 0.7228 0.2832 0.079 Uiso 1 1 calc R . .
C13 C 0.7877(11) 0.8160(8) 0.2693(7) 0.074(5) Uani 1 1 d . . .
H13 H 0.7316 0.8180 0.2813 0.089 Uiso 1 1 calc R . .
C14 C 0.8354(12) 0.8674(8) 0.2450(7) 0.084(6) Uani 1 1 d . . .
H14 H 0.8150 0.9074 0.2390 0.101 Uiso 1 1 calc R . .
C15 C 0.9174(14) 0.8442(8) 0.2326(6) 0.085(6) Uani 1 1 d . . .
H15 H 0.9591 0.8666 0.2152 0.102 Uiso 1 1 calc R . .
C16 C 0.9249(12) 0.8055(8) 0.3830(6) 0.061(5) Uani 1 1 d . . .
C17 C 0.8613(12) 0.8522(9) 0.3841(6) 0.070(5) Uani 1 1 d . . .
H17 H 0.8058 0.8475 0.3965 0.084 Uiso 1 1 calc R . .
C18 C 0.8954(14) 0.9070(9) 0.3634(7) 0.082(6) Uani 1 1 d . . .
H18 H 0.8668 0.9448 0.3599 0.098 Uiso 1 1 calc R . .
C19 C 0.9795(13) 0.8946(9) 0.3491(7) 0.082(6) Uani 1 1 d . . .
H19 H 1.0177 0.9237 0.3360 0.098 Uiso 1 1 calc R . .
C20 C 0.9986(10) 0.8311(8) 0.3574(7) 0.074(6) Uani 1 1 d . . .
H20 H 1.0486 0.8101 0.3481 0.089 Uiso 1 1 calc R . .
C21 C 0.6473(9) 0.6873(7) 0.3101(8) 0.060(5) Uani 1 1 d . . .
C22 C 0.5808(11) 0.7331(8) 0.2987(10) 0.089(7) Uani 1 1 d . . .
H22 H 0.5529 0.7580 0.3222 0.107 Uiso 1 1 calc R . .
C23 C 0.5657(12) 0.7337(9) 0.2466(8) 0.080(6) Uani 1 1 d . . .
H23 H 0.5275 0.7599 0.2300 0.096 Uiso 1 1 calc R . .
C24 C 0.6174(11) 0.6884(9) 0.2240(8) 0.085(6) Uani 1 1 d . . .
H24 H 0.6187 0.6789 0.1899 0.102 Uiso 1 1 calc R . .
C25 C 0.6675(9) 0.6594(8) 0.2620(7) 0.065(5) Uani 1 1 d . . .
H25 H 0.7070 0.6276 0.2568 0.078 Uiso 1 1 calc R . .
C26 C 0.5155(11) 0.5526(9) 0.2766(8) 0.077(5) Uani 1 1 d . . .
C27 C 0.4648(10) 0.5846(8) 0.2384(7) 0.068(5) Uani 1 1 d . . .
H27 H 0.4654 0.5774 0.2039 0.082 Uiso 1 1 calc R . .
C28 C 0.4141(10) 0.6294(8) 0.2652(9) 0.075(5) Uani 1 1 d . . .
H28 H 0.3767 0.6575 0.2500 0.090 Uiso 1 1 calc R . .
C29 C 0.4284(10) 0.6253(9) 0.3185(8) 0.079(6) Uani 1 1 d . . .
H29 H 0.4008 0.6478 0.3436 0.094 Uiso 1 1 calc R . .
C30 C 0.4927(12) 0.5801(10) 0.3247(8) 0.094(7) Uani 1 1 d . . .
H30 H 0.5174 0.5692 0.3553 0.112 Uiso 1 1 calc R . .
C31 C 1.0868(11) 0.5918(8) 0.2362(7) 0.073(5) Uani 1 1 d . . .
H31 H 1.0409 0.5642 0.2482 0.088 Uiso 1 1 calc R . .
C32 C 1.0891(10) 0.6510(7) 0.2690(7) 0.069(5) Uani 1 1 d . . .
H32 H 1.1325 0.6794 0.2553 0.083 Uiso 1 1 calc R . .
C33 C 1.1117(11) 0.6376(8) 0.3244(5) 0.075(6) Uani 1 1 d . . .
H33A H 1.1140 0.6765 0.3428 0.090 Uiso 1 1 calc R . .
H33B H 1.0669 0.6120 0.3392 0.090 Uiso 1 1 calc R . .
C34 C 1.1973(11) 0.6046(9) 0.3289(8) 0.093(7) Uani 1 1 d . . .
H34A H 1.2079 0.5938 0.3638 0.112 Uiso 1 1 calc R . .
H34B H 1.2432 0.6319 0.3178 0.112 Uiso 1 1 calc R . .
C35 C 1.1962(11) 0.5434(9) 0.2956(8) 0.089(6) Uani 1 1 d . . .
H35A H 1.1539 0.5147 0.3092 0.106 Uiso 1 1 calc R . .
H35B H 1.2521 0.5234 0.2977 0.106 Uiso 1 1 calc R . .
C36 C 1.1742(10) 0.5564(8) 0.2376(6) 0.068(5) Uani 1 1 d . . .
H36A H 1.2191 0.5814 0.2223 0.082 Uiso 1 1 calc R . .
H36B H 1.1697 0.5175 0.2193 0.082 Uiso 1 1 calc R . .
C37 C 1.0152(10) 0.5764(8) 0.1576(7) 0.062(5) Uani 1 1 d . . .
H37 H 0.9913 0.5431 0.1750 0.074 Uiso 1 1 calc R . .
C38 C 1.0016(11) 0.7392(11) 0.2516(7) 0.079(6) Uani 1 1 d . . .
H38 H 1.0531 0.7560 0.2401 0.094 Uiso 1 1 calc R . .
C39 C 0.8613(10) 0.6460(8) 0.4349(7) 0.069(5) Uani 1 1 d . . .
H39 H 0.9031 0.6269 0.4121 0.083 Uiso 1 1 calc R . .
C40 C 0.7695(10) 0.6216(8) 0.4220(8) 0.074(6) Uani 1 1 d . . .
H40 H 0.7279 0.6419 0.4443 0.088 Uiso 1 1 calc R . .
C41 C 0.7661(11) 0.5499(8) 0.4314(9) 0.093(7) Uani 1 1 d . . .
H41A H 0.7078 0.5355 0.4255 0.112 Uiso 1 1 calc R . .
H41B H 0.8032 0.5295 0.4072 0.112 Uiso 1 1 calc R . .
C42 C 0.7939(15) 0.5302(10) 0.4849(8) 0.117(9) Uani 1 1 d . . .
H42A H 0.7527 0.5457 0.5093 0.140 Uiso 1 1 calc R . .
H42B H 0.7948 0.4851 0.4873 0.140 Uiso 1 1 calc R . .
C43 C 0.8803(15) 0.5552(9) 0.4964(8) 0.110(7) Uani 1 1 d . . .
H43A H 0.9223 0.5356 0.4745 0.132 Uiso 1 1 calc R . .
H43B H 0.8953 0.5448 0.5308 0.132 Uiso 1 1 calc R . .
C44 C 0.8850(11) 0.6292(9) 0.4894(6) 0.085(6) Uani 1 1 d . . .
H44A H 0.8453 0.6492 0.5124 0.102 Uiso 1 1 calc R . .
H44B H 0.9426 0.6438 0.4969 0.102 Uiso 1 1 calc R . .
C45 C 0.9158(10) 0.7384(9) 0.3956(7) 0.067(5) Uani 1 1 d . . .
H45 H 0.9535 0.7110 0.3798 0.081 Uiso 1 1 calc R . .
C46 C 0.6787(10) 0.6692(9) 0.3629(6) 0.063(5) Uani 1 1 d . . .
H46 H 0.6485 0.6824 0.3911 0.076 Uiso 1 1 calc R . .
C47 C 0.6537(10) 0.4258(7) 0.2220(7) 0.064(5) Uani 1 1 d . . .
H47 H 0.6964 0.4331 0.2485 0.077 Uiso 1 1 calc R . .
C48 C 0.6969(10) 0.4314(8) 0.1685(7) 0.070(5) Uani 1 1 d . . .
H48 H 0.6533 0.4296 0.1419 0.084 Uiso 1 1 calc R . .
C49 C 0.7645(10) 0.3824(9) 0.1608(7) 0.086(6) Uani 1 1 d . . .
H49A H 0.8101 0.3879 0.1853 0.103 Uiso 1 1 calc R . .
H49B H 0.7893 0.3868 0.1275 0.103 Uiso 1 1 calc R . .
C50 C 0.7236(14) 0.3143(10) 0.1667(10) 0.109(8) Uani 1 1 d . . .
H50A H 0.6803 0.3079 0.1409 0.131 Uiso 1 1 calc R . .
H50B H 0.7682 0.2832 0.1623 0.131 Uiso 1 1 calc R . .
C51 C 0.6835(12) 0.3070(8) 0.2172(12) 0.115(9) Uani 1 1 d . . .
H51A H 0.7277 0.3098 0.2428 0.138 Uiso 1 1 calc R . .
H51B H 0.6572 0.2661 0.2197 0.138 Uiso 1 1 calc R . .
C52 C 0.6144(11) 0.3575(7) 0.2267(7) 0.086(6) Uani 1 1 d . . .
H52A H 0.5904 0.3521 0.2600 0.103 Uiso 1 1 calc R . .
H52B H 0.5681 0.3527 0.2025 0.103 Uiso 1 1 calc R . .
C53 C 0.5839(10) 0.5038(7) 0.2654(8) 0.064(5) Uani 1 1 d . . .
H53 H 0.6275 0.4977 0.2889 0.077 Uiso 1 1 calc R . .
C54 C 0.7190(3) 0.52755(18) 0.13275(14) 0.076(6) Uani 1 1 d . . .
H54 H 0.6817 0.5108 0.1090 0.091 Uiso 1 1 calc R . .
O1 O 0.8318(3) 0.40021(18) 0.30369(14) 0.077(3) Uani 1 1 d R . .
O2 O 0.8833(3) 0.22346(18) 0.35624(14) 0.079(3) Uani 1 1 d R . .
C55 C 0.8574(3) 0.34862(18) 0.38708(14) 0.059(5) Uani 1 1 d R . .
C56 C 0.8745(3) 0.39472(18) 0.35184(14) 0.057(5) Uani 1 1 d R . .
C57 C 0.9428(3) 0.43557(18) 0.35929(14) 0.071(5) Uani 1 1 d R . .
H57 H 0.9542 0.4664 0.3357 0.085 Uiso 1 1 calc R . .
C58 C 0.9938(3) 0.43032(18) 0.40198(14) 0.113(9) Uani 1 1 d R . .
H58 H 1.0394 0.4577 0.4070 0.135 Uiso 1 1 calc R . .
C59 C 0.9766(3) 0.38422(18) 0.43723(14) 0.080(6) Uani 1 1 d R . .
C60 C 0.9084(3) 0.34337(18) 0.42978(14) 0.055(5) Uani 1 1 d R . .
C61 C 0.8912(3) 0.29727(18) 0.46502(14) 0.083(6) Uani 1 1 d R . .
H61 H 0.8456 0.2699 0.4600 0.100 Uiso 1 1 calc R . .
C62 C 0.9423(3) 0.29202(18) 0.50772(14) 0.120(8) Uani 1 1 d R . .
H62 H 0.9308 0.2612 0.5313 0.144 Uiso 1 1 calc R . .
C63 C 1.0105(3) 0.33287(18) 0.51517(14) 0.127(10) Uani 1 1 d R . .
H63 H 1.0446 0.3294 0.5437 0.152 Uiso 1 1 calc R . .
C64 C 1.0276(3) 0.37897(18) 0.47992(14) 0.129(9) Uani 1 1 d R . .
H64 H 1.0733 0.4063 0.4849 0.155 Uiso 1 1 calc R . .
C65 C 0.7786(3) 0.30511(18) 0.37138(14) 0.048(4) Uani 1 1 d R . .
C66 C 0.7977(3) 0.24330(18) 0.36071(14) 0.072(6) Uani 1 1 d R . .
C67 C 0.7315(3) 0.20050(18) 0.35418(14) 0.101(7) Uani 1 1 d R . .
H67 H 0.7443 0.1591 0.3470 0.121 Uiso 1 1 calc R . .
C68 C 0.6463(3) 0.21950(18) 0.35831(14) 0.076(6) Uani 1 1 d R . .
H68 H 0.6020 0.1909 0.3539 0.091 Uiso 1 1 calc R . .
C69 C 0.6272(3) 0.28131(18) 0.36898(14) 0.059(5) Uani 1 1 d R . .
C70 C 0.6933(3) 0.32411(18) 0.37552(14) 0.065(5) Uani 1 1 d R . .
C71 C 0.6742(3) 0.38591(18) 0.38619(14) 0.067(5) Uani 1 1 d R . .
H71 H 0.7185 0.4145 0.3906 0.080 Uiso 1 1 calc R . .
C72 C 0.5890(3) 0.40492(18) 0.39032(14) 0.092(7) Uani 1 1 d R . .
H72 H 0.5762 0.4463 0.3975 0.111 Uiso 1 1 calc R . .
C73 C 0.5228(3) 0.36212(18) 0.38379(14) 0.089(7) Uani 1 1 d R . .
H73 H 0.4658 0.3748 0.3866 0.107 Uiso 1 1 calc R . .
C74 C 0.5419(3) 0.30031(18) 0.37312(14) 0.088(6) Uani 1 1 d R . .
H74 H 0.4976 0.2717 0.3687 0.106 Uiso 1 1 calc R . .
O1W O 0.8791(6) 0.5971(4) 0.2981(4) 0.075(3) Uani 1 1 d . . .
O2W O 0.8732(6) 0.4927(4) 0.2386(4) 0.073(3) Uani 1 1 d . . .
Cl1 Cl 0.4520(6) 0.3871(4) 0.1057(3) 0.138(4) Uani 0.828(12) 1 d PD A 1
Cl2 Cl 0.4478(6) 0.5194(3) 0.0982(3) 0.131(4) Uani 0.828(12) 1 d PD A 1
Cl3 Cl 0.3372(4) 0.4539(5) 0.1718(4) 0.183(5) Uani 0.828(12) 1 d PD A 1
C1CL C 0.4345(10) 0.4565(6) 0.1399(6) 0.098(7) Uiso 0.828(12) 1 d PD A 1
H1CL H 0.4802 0.4595 0.1652 0.118 Uiso 0.828(12) 1 calc PR A 1
Cl12 Cl 0.408(6) 0.3775(15) 0.139(4) 0.30(5) Uiso 0.172(12) 1 d PD A 2
Cl22 Cl 0.364(3) 0.5154(17) 0.1192(19) 0.17(2) Uiso 0.172(12) 1 d PD A 2
C12L C 0.4345(10) 0.4565(6) 0.1399(6) 0.098(7) Uiso 0.17 1 d PD A 2
H12A H 0.4870 0.4609 0.1205 0.118 Uiso 0.172(12) 1 calc PR A 2
H12B H 0.4492 0.4663 0.1744 0.118 Uiso 0.172(12) 1 calc PR A 2
Cl4 Cl 0.8604(18) 0.2608(14) 0.0274(11) 0.43(2) Uani 0.616(16) 1 d PD B 1
Cl5 Cl 0.696(2) 0.2028(16) 0.0594(9) 0.48(2) Uani 0.616(16) 1 d PD B 1
Cl6 Cl 0.8188(19) 0.1416(19) -0.0019(11) 0.76(5) Uani 0.616(16) 1 d PD B 1
C2CL C 0.7728(18) 0.2134(15) 0.0119(13) 0.19(2) Uiso 0.616(16) 1 d PD B 1
H2CL H 0.7445 0.2298 -0.0182 0.225 Uiso 0.616(16) 1 calc PR B 1
Cl7 Cl 0.546(2) 0.2153(15) 0.0587(9) 0.254(17) Uani 0.384(16) 1 d PD B 2
Cl8 Cl 0.482(2) 0.1080(15) 0.0092(10) 0.29(2) Uani 0.384(16) 1 d PD B 2
C3CL C 0.475(6) 0.1891(18) 0.012(4) 0.31(6) Uiso 0.384(16) 1 d PD B 2
H3C1 H 0.4901 0.2071 -0.0199 0.377 Uiso 0.384(16) 1 calc PR B 2
H3C2 H 0.4164 0.2015 0.0204 0.377 Uiso 0.384(16) 1 calc PR B 2
C1S C 0.741(3) 0.8810(18) 0.1188(16) 0.278(19) Uiso 1 1 d D . .
C2S C 0.725(3) 0.8644(18) 0.0646(17) 0.29(2) Uiso 1 1 d D . .
O3S O 0.718(3) 0.9190(18) 0.0335(16) 0.43(2) Uiso 1 1 d D . .
C4S C 0.713(4) 0.898(2) -0.0194(17) 0.43(4) Uiso 1 1 d D . .
C5S C 0.706(3) 0.956(2) -0.0516(16) 0.30(2) Uiso 1 1 d D . .

loop_
_atom_site_aniso_label
_atom_site_aniso_U_11
_atom_site_aniso_U_22
_atom_site_aniso_U_33
_atom_site_aniso_U_23
_atom_site_aniso_U_13
_atom_site_aniso_U_12
Fe1 0.094(2) 0.0644(17) 0.0578(19) 0.0107(16) -0.0028(15) -0.0158(14)
Fe2 0.0719(17) 0.0466(15) 0.0748(19) 0.0024(16) 0.0081(14) -0.0013(12)
Fe3 0.0525(15) 0.0716(18) 0.0691(19) -0.0101(16) -0.0041(13) 0.0086(12)
N1 0.062(9) 0.030(8) 0.087(13) -0.034(9) 0.010(8) -0.014(6)
N2 0.067(10) 0.041(9) 0.089(13) -0.010(9) 0.018(8) 0.002(7)
N3 0.075(11) 0.084(12) 0.064(11) 0.020(10) -0.011(9) -0.006(9)
N4 0.059(10) 0.079(11) 0.050(11) 0.010(9) -0.013(8) 0.001(8)
N5 0.059(9) 0.051(9) 0.068(11) -0.020(9) -0.005(8) 0.016(7)
N6 0.073(11) 0.099(13) 0.062(12) 0.012(10) 0.001(8) -0.022(9)
C1 0.047(12) 0.062(13) 0.104(19) 0.000(14) -0.012(11) 0.007(9)
C2 0.073(13) 0.107(16) 0.052(15) -0.020(14) 0.018(10) -0.024(12)
C3 0.085(14) 0.120(18) 0.051(15) -0.003(13) -0.017(11) -0.056(13)
C4 0.100(15) 0.122(19) 0.040(14) 0.023(13) 0.022(11) -0.014(14)
C5 0.086(14) 0.078(15) 0.097(19) -0.014(15) 0.014(12) -0.026(11)
C6 0.060(12) 0.065(13) 0.057(13) 0.014(12) -0.005(10) -0.016(10)
C7 0.074(13) 0.091(16) 0.075(16) 0.004(14) -0.006(10) 0.014(12)
C8 0.19(2) 0.036(12) 0.13(2) 0.028(14) -0.063(19) -0.030(14)
C9 0.105(16) 0.066(15) 0.10(2) -0.007(14) -0.022(13) 0.019(11)
C10 0.091(14) 0.038(11) 0.078(15) 0.022(11) 0.015(11) 0.013(10)
C11 0.054(12) 0.094(16) 0.084(15) -0.004(13) 0.042(11) 0.015(11)
C12 0.116(16) 0.047(10) 0.035(11) 0.002(10) -0.005(11) 0.030(10)
C13 0.080(13) 0.055(12) 0.088(16) 0.005(12) -0.007(11) -0.015(11)
C14 0.089(15) 0.060(13) 0.103(17) 0.026(13) -0.004(12) 0.022(12)
C15 0.143(19) 0.050(12) 0.062(14) 0.019(12) 0.029(12) 0.009(12)
C16 0.086(15) 0.034(11) 0.063(14) -0.029(10) 0.019(10) -0.018(10)
C17 0.084(13) 0.074(13) 0.052(12) -0.011(11) 0.018(10) 0.009(12)
C18 0.079(16) 0.071(14) 0.096(17) 0.003(13) 0.003(12) -0.008(12)
C19 0.064(15) 0.076(16) 0.105(17) -0.021(13) -0.009(12) -0.018(11)
C20 0.050(11) 0.050(12) 0.123(18) -0.011(13) 0.004(11) -0.009(9)
C21 0.047(10) 0.046(10) 0.086(16) 0.004(11) 0.004(11) 0.003(8)
C22 0.067(13) 0.070(14) 0.13(2) -0.012(14) 0.011(13) 0.016(10)
C23 0.107(17) 0.093(16) 0.041(14) 0.013(12) -0.036(12) -0.005(13)
C24 0.077(14) 0.098(15) 0.080(16) -0.011(14) 0.029(13) 0.043(12)
C25 0.050(11) 0.091(14) 0.052(13) -0.034(13) 0.008(9) 0.021(10)
C26 0.077(14) 0.098(16) 0.055(15) 0.002(14) -0.002(12) -0.006(11)
C27 0.050(11) 0.068(12) 0.087(16) -0.009(13) -0.029(11) -0.007(9)
C28 0.065(12) 0.066(13) 0.094(18) -0.003(13) 0.012(11) 0.004(10)
C29 0.039(11) 0.118(17) 0.079(17) -0.029(14) 0.015(10) 0.021(11)
C30 0.092(17) 0.127(19) 0.061(17) -0.008(14) 0.001(12) 0.005(14)
C31 0.080(14) 0.079(14) 0.060(15) 0.016(12) -0.019(10) -0.018(11)
C32 0.050(11) 0.049(11) 0.107(17) -0.036(12) 0.017(10) -0.010(9)
C33 0.096(14) 0.110(16) 0.019(11) -0.005(10) -0.022(9) -0.005(12)
C34 0.071(14) 0.109(17) 0.100(18) -0.013(15) -0.018(11) 0.016(12)
C35 0.075(13) 0.101(16) 0.090(18) 0.000(15) -0.009(11) -0.015(11)
C36 0.074(13) 0.065(12) 0.066(16) 0.025(11) -0.004(10) 0.007(9)
C37 0.058(13) 0.058(12) 0.069(15) -0.009(11) 0.015(10) 0.004(9)
C38 0.054(13) 0.127(19) 0.055(14) -0.021(14) 0.009(9) -0.008(13)
C39 0.070(13) 0.052(12) 0.086(15) 0.025(11) 0.010(10) 0.000(9)
C40 0.045(11) 0.058(12) 0.118(19) -0.018(13) 0.012(11) -0.006(9)
C41 0.079(14) 0.046(12) 0.15(2) -0.039(14) -0.002(13) -0.018(10)
C42 0.12(2) 0.121(19) 0.11(2) 0.064(17) -0.054(16) -0.050(16)
C43 0.16(2) 0.074(15) 0.096(18) 0.039(14) -0.014(16) -0.001(14)
C44 0.073(13) 0.135(19) 0.048(13) 0.036(13) -0.015(9) -0.001(12)
C45 0.067(13) 0.086(16) 0.049(13) -0.028(12) -0.003(10) -0.009(10)
C46 0.046(11) 0.111(16) 0.032(12) -0.007(11) -0.013(9) 0.002(10)
C47 0.057(11) 0.071(12) 0.066(14) 0.003(12) 0.005(10) -0.013(10)
C48 0.046(11) 0.070(13) 0.093(17) 0.001(12) -0.005(10) -0.010(10)
C49 0.057(12) 0.088(15) 0.113(18) -0.038(14) 0.018(10) -0.010(12)
C50 0.088(17) 0.100(19) 0.14(2) -0.010(16) -0.004(15) 0.024(14)
C51 0.065(14) 0.055(13) 0.23(3) 0.002(18) 0.023(16) -0.013(11)
C52 0.082(13) 0.057(12) 0.118(16) -0.001(12) 0.007(12) -0.035(11)
C53 0.053(11) 0.049(11) 0.090(17) 0.011(12) 0.007(11) -0.002(9)
C54 0.050(12) 0.100(17) 0.076(17) -0.049(14) 0.019(11) -0.014(11)
O1 0.073(8) 0.078(8) 0.078(9) 0.035(7) -0.009(7) -0.011(6)
O2 0.075(8) 0.064(8) 0.097(10) -0.009(7) -0.009(7) 0.001(6)
C55 0.060(11) 0.049(10) 0.068(13) 0.020(10) 0.007(9) 0.014(9)
C56 0.050(11) 0.049(11) 0.071(14) -0.003(10) -0.018(10) -0.009(8)
C57 0.059(13) 0.068(13) 0.086(16) -0.002(12) -0.004(10) -0.004(10)
C58 0.073(15) 0.094(17) 0.17(3) -0.053(18) 0.011(16) -0.028(12)
C59 0.064(14) 0.085(15) 0.090(17) -0.010(13) -0.035(11) 0.014(11)
C60 0.091(13) 0.051(11) 0.025(10) -0.002(9) -0.027(9) 0.031(10)
C61 0.111(15) 0.086(14) 0.053(14) 0.000(12) -0.025(12) 0.024(12)
C62 0.119(19) 0.17(2) 0.076(17) 0.048(17) -0.011(14) 0.048(16)
C63 0.069(16) 0.24(3) 0.070(18) -0.041(19) -0.035(13) 0.025(17)
C64 0.14(2) 0.15(2) 0.10(2) 0.022(18) -0.013(16) -0.008(18)
C65 0.077(12) 0.043(10) 0.025(11) 0.005(8) -0.010(8) 0.011(9)
C66 0.078(14) 0.052(12) 0.088(16) 0.025(12) 0.031(11) -0.001(10)
C67 0.136(19) 0.052(12) 0.115(19) 0.012(13) 0.053(16) -0.012(13)
C68 0.062(12) 0.099(15) 0.065(14) -0.001(12) 0.004(10) -0.036(11)
C69 0.036(10) 0.041(10) 0.099(15) 0.001(11) 0.028(9) -0.006(8)
C70 0.055(12) 0.049(11) 0.090(15) 0.028(11) -0.004(10) 0.031(9)
C71 0.049(11) 0.092(14) 0.060(12) 0.013(12) -0.008(9) 0.020(10)
C72 0.065(14) 0.131(18) 0.081(15) -0.028(13) 0.011(11) 0.047(12)
C73 0.055(13) 0.15(2) 0.059(14) -0.007(14) 0.008(9) 0.039(13)
C74 0.083(14) 0.117(17) 0.065(15) -0.006(13) 0.031(11) -0.013(13)
O1W 0.074(7) 0.065(7) 0.085(9) -0.019(7) 0.012(6) 0.006(6)
O2W 0.076(7) 0.058(7) 0.084(9) 0.014(7) -0.004(7) -0.002(6)
Cl1 0.188(9) 0.117(6) 0.109(7) -0.030(6) -0.002(6) 0.000(5)
Cl2 0.162(8) 0.123(6) 0.107(6) 0.019(5) 0.011(6) -0.001(5)
Cl3 0.075(5) 0.280(12) 0.194(10) -0.069(9) 0.048(5) -0.054(6)
Cl4 0.45(4) 0.42(3) 0.44(4) 0.11(3) -0.29(3) 0.01(3)
Cl5 0.57(5) 0.60(5) 0.26(3) 0.24(3) 0.09(3) 0.05(4)
Cl6 0.50(5) 1.45(14) 0.35(4) -0.39(6) -0.12(3) 0.61(7)
Cl7 0.30(3) 0.31(3) 0.16(2) 0.13(2) 0.03(2) -0.04(3)
Cl8 0.46(5) 0.25(3) 0.15(2) -0.08(2) 0.10(2) -0.09(3)

loop_
_atom_type_symbol
_atom_type_description
_atom_type_scat_dispersion_real
_atom_type_scat_dispersion_imag
_atom_type_scat_source
C C 0.0033 0.0016 'International Tables Vol C Tables 4.2.6.8 and 6.1.1.4'
H H 0.0000 0.0000 'International Tables Vol C Tables 4.2.6.8 and 6.1.1.4'
Fe Fe 0.3463 0.8444 'International Tables Vol C Tables 4.2.6.8 and 6.1.1.4'
N N 0.0061 0.0033 'International Tables Vol C Tables 4.2.6.8 and 6.1.1.4'
O O 0.0106 0.0060 'International Tables Vol C Tables 4.2.6.8 and 6.1.1.4'
Cl Cl 0.1484 0.1585 'International Tables Vol C Tables 4.2.6.8 and 6.1.1.4'

loop_
_geom_angle_atom_site_label_1
_geom_angle_atom_site_label_2
_geom_angle_atom_site_label_3
_geom_angle
C8 Fe1 C5 115.7(9)
C8 Fe1 C1 149.1(9)
C5 Fe1 C1 40.9(6)
C8 Fe1 C2 167.3(9)
C5 Fe1 C2 70.1(7)
C1 Fe1 C2 42.3(6)
C8 Fe1 C7 40.7(7)
C5 Fe1 C7 151.6(9)
C1 Fe1 C7 167.4(8)
C2 Fe1 C7 129.6(8)
C8 Fe1 C10 68.3(9)
C5 Fe1 C10 124.6(8)
C1 Fe1 C10 106.1(8)
C2 Fe1 C10 118.8(7)
C7 Fe1 C10 68.2(7)
C8 Fe1 C6 69.5(8)
C5 Fe1 C6 163.6(8)
C1 Fe1 C6 127.2(8)
C2 Fe1 C6 108.3(7)
C7 Fe1 C6 41.3(6)
C10 Fe1 C6 40.9(6)
C8 Fe1 C4 108.0(9)
C5 Fe1 C4 43.1(7)
C1 Fe1 C4 69.5(8)
C2 Fe1 C4 67.9(8)
C7 Fe1 C4 118.9(8)
C10 Fe1 C4 165.4(8)
C6 Fe1 C4 152.6(8)
C8 Fe1 C9 41.5(7)
C5 Fe1 C9 103.7(8)
C1 Fe1 C9 114.4(8)
C2 Fe1 C9 150.5(8)
C7 Fe1 C9 69.0(7)
C10 Fe1 C9 40.1(6)
C6 Fe1 C9 69.3(7)
C4 Fe1 C9 127.9(9)
C8 Fe1 C3 129.4(10)
C5 Fe1 C3 71.6(7)
C1 Fe1 C3 70.0(8)
C2 Fe1 C3 39.7(6)
C7 Fe1 C3 109.5(7)
C10 Fe1 C3 151.8(8)
C6 Fe1 C3 118.3(7)
C4 Fe1 C3 41.2(6)
C9 Fe1 C3 167.6(9)
C20 Fe2 C17 68.5(7)
C20 Fe2 C18 68.4(7)
C17 Fe2 C18 39.9(6)
C20 Fe2 C19 40.6(6)
C17 Fe2 C19 66.3(8)
C18 Fe2 C19 39.3(6)
C20 Fe2 C13 163.4(7)
C17 Fe2 C13 108.9(8)
C18 Fe2 C13 120.9(8)
C19 Fe2 C13 154.9(8)
C20 Fe2 C11 104.6(8)
C17 Fe2 C11 153.3(8)
C18 Fe2 C11 163.4(8)
C19 Fe2 C11 126.0(8)
C13 Fe2 C11 69.9(7)
C20 Fe2 C16 41.1(6)
C17 Fe2 C16 39.8(6)
C18 Fe2 C16 67.1(7)
C19 Fe2 C16 66.7(7)
C13 Fe2 C16 126.6(7)
C11 Fe2 C16 118.2(8)
C20 Fe2 C12 124.9(7)
C17 Fe2 C12 120.0(7)
C18 Fe2 C12 154.7(8)
C19 Fe2 C12 163.5(8)
C13 Fe2 C12 41.0(5)
C11 Fe2 C12 41.5(6)
C16 Fe2 C12 107.5(6)
C20 Fe2 C14 152.6(8)
C17 Fe2 C14 128.4(8)
C18 Fe2 C14 109.5(8)
C19 Fe2 C14 120.4(8)
C13 Fe2 C14 41.6(6)
C11 Fe2 C14 69.4(7)
C16 Fe2 C14 165.2(8)
C12 Fe2 C14 69.1(7)
C20 Fe2 C15 119.3(8)
C17 Fe2 C15 164.7(8)
C18 Fe2 C15 127.9(7)
C19 Fe2 C15 110.2(8)
C13 Fe2 C15 67.4(8)
C11 Fe2 C15 41.1(6)
C16 Fe2 C15 154.3(8)
C12 Fe2 C15 67.8(7)
C14 Fe2 C15 39.1(6)
C28 Fe3 C22 121.7(7)
C28 Fe3 C25 159.0(8)
C22 Fe3 C25 68.8(7)
C28 Fe3 C24 122.8(9)
C22 Fe3 C24 68.0(8)
C25 Fe3 C24 40.6(6)
C28 Fe3 C23 107.5(7)
C22 Fe3 C23 40.2(6)
C25 Fe3 C23 67.8(7)
C24 Fe3 C23 39.8(6)
C28 Fe3 C30 67.4(7)
C22 Fe3 C30 125.3(9)
C25 Fe3 C30 123.7(8)
C24 Fe3 C30 158.7(8)
C23 Fe3 C30 160.8(9)
C28 Fe3 C27 41.1(6)
C22 Fe3 C27 156.1(8)
C25 Fe3 C27 122.1(7)
C24 Fe3 C27 105.5(8)
C23 Fe3 C27 120.2(7)
C30 Fe3 C27 69.0(7)
C28 Fe3 C21 158.2(8)
C22 Fe3 C21 41.7(6)
C25 Fe3 C21 41.3(6)
C24 Fe3 C21 69.1(8)
C23 Fe3 C21 68.9(7)
C30 Fe3 C21 108.5(8)
C27 Fe3 C21 159.7(7)
C28 Fe3 C26 68.3(7)
C22 Fe3 C26 161.9(9)
C25 Fe3 C26 107.3(7)
C24 Fe3 C26 121.4(8)
C23 Fe3 C26 156.3(9)
C30 Fe3 C26 41.0(7)
C27 Fe3 C26 41.2(6)
C21 Fe3 C26 123.7(7)
C28 Fe3 C29 40.8(6)
C22 Fe3 C29 108.5(7)
C25 Fe3 C29 158.6(8)
C24 Fe3 C29 159.8(8)
C23 Fe3 C29 124.8(9)
C30 Fe3 C29 39.3(6)
C27 Fe3 C29 69.3(7)
C21 Fe3 C29 122.4(8)
C26 Fe3 C29 68.2(7)
C37 N1 C31 117.2(14)
C38 N2 C32 118.5(14)
C45 N3 C39 119.1(15)
C46 N4 C40 114.7(14)
C53 N5 C47 115.3(14)
C54 N6 C48 113.0(13)
C5 C1 C2 108.0(17)
C5 C1 C37 127.3(18)
C2 C1 C37 124.2(19)
C5 C1 Fe1 69.2(9)
C2 C1 Fe1 69.2(9)
C37 C1 Fe1 121.1(12)
C3 C2 C1 112.0(18)
C3 C2 Fe1 74.1(12)
C1 C2 Fe1 68.6(9)
C2 C3 C4 104.4(16)
C2 C3 Fe1 66.2(11)
C4 C3 Fe1 67.2(10)
C3 C4 C5 109.0(16)
C3 C4 Fe1 71.6(10)
C5 C4 Fe1 66.4(9)
C1 C5 C4 106.5(16)
C1 C5 Fe1 69.9(9)
C4 C5 Fe1 70.5(9)
C10 C6 C7 105.5(14)
C10 C6 C54 125.7(15)
C7 C6 C54 128.8(15)
C10 C6 Fe1 69.2(9)
C7 C6 Fe1 68.8(9)
C54 C6 Fe1 124.7(10)
C8 C7 C6 107.8(17)
C8 C7 Fe1 67.0(11)
C6 C7 Fe1 70.0(9)
C7 C8 C9 110.7(19)
C7 C8 Fe1 72.3(10)
C9 C8 Fe1 73.4(12)
C10 C9 C8 104.4(18)
C10 C9 Fe1 68.7(10)
C8 C9 Fe1 65.1(12)
C9 C10 C6 111.3(17)
C9 C10 Fe1 71.3(11)
C6 C10 Fe1 69.9(10)
C38 C11 C15 132.3(18)
C38 C11 C12 122.4(18)
C15 C11 C12 105.4(15)
C38 C11 Fe2 122.3(13)
C15 C11 Fe2 70.9(10)
C12 C11 Fe2 69.8(9)
C13 C12 C11 108.1(15)
C13 C12 Fe2 68.7(9)
C11 C12 Fe2 68.6(10)
C12 C13 C14 108.1(15)
C12 C13 Fe2 70.3(9)
C14 C13 Fe2 70.3(9)
C15 C14 C13 107.0(15)
C15 C14 Fe2 71.0(10)
C13 C14 Fe2 68.1(10)
C14 C15 C11 111.1(16)
C14 C15 Fe2 69.9(10)
C11 C15 Fe2 68.0(10)
C17 C16 C20 107.1(16)
C17 C16 C45 128.3(17)
C20 C16 C45 123.6(17)
C17 C16 Fe2 69.0(10)
C20 C16 Fe2 67.0(10)
C45 C16 Fe2 120.1(11)
C18 C17 C16 109.0(16)
C18 C17 Fe2 70.3(10)
C16 C17 Fe2 71.2(10)
C19 C18 C17 107.5(17)
C19 C18 Fe2 70.4(11)
C17 C18 Fe2 69.8(10)
C18 C19 C20 110.0(17)
C18 C19 Fe2 70.3(10)
C20 C19 Fe2 68.0(10)
C19 C20 C16 106.0(16)
C19 C20 Fe2 71.4(10)
C16 C20 Fe2 71.9(10)
C25 C21 C22 104.4(17)
C25 C21 C46 129.3(14)
C22 C21 C46 125.9(19)
C25 C21 Fe3 68.3(9)
C22 C21 Fe3 67.6(9)
C46 C21 Fe3 122.6(10)
C23 C22 C21 109.3(18)
C23 C22 Fe3 71.1(12)
C21 C22 Fe3 70.7(10)
C24 C23 C22 108.8(18)
C24 C23 Fe3 69.9(11)
C22 C23 Fe3 68.6(11)
C23 C24 C25 108.3(17)
C23 C24 Fe3 70.3(10)
C25 C24 Fe3 69.1(10)
C24 C25 C21 109.2(14)
C24 C25 Fe3 70.3(9)
C21 C25 Fe3 70.4(8)
C30 C26 C27 107.0(17)
C30 C26 C53 128.5(19)
C27 C26 C53 124.4(19)
C30 C26 Fe3 68.8(11)
C27 C26 Fe3 68.9(10)
C53 C26 Fe3 123.4(11)
C28 C27 C26 105.4(17)
C28 C27 Fe3 67.8(9)
C26 C27 Fe3 69.9(9)
C27 C28 C29 111.3(17)
C27 C28 Fe3 71.2(9)
C29 C28 Fe3 72.9(10)
C30 C29 C28 105.5(16)
C30 C29 Fe3 68.5(10)
C28 C29 Fe3 66.3(10)
C29 C30 C26 110.6(18)
C29 C30 Fe3 72.2(12)
C26 C30 Fe3 70.1(11)
N1 C31 C32 110.3(14)
N1 C31 C36 106.8(14)
C32 C31 C36 111.7(13)
N2 C32 C33 109.2(14)
N2 C32 C31 109.0(13)
C33 C32 C31 113.1(14)
C34 C33 C32 111.4(14)
C33 C34 C35 109.6(14)
C34 C35 C36 113.2(15)
C31 C36 C35 107.1(14)
N1 C37 C1 127.1(17)
N2 C38 C11 128.3(17)
N3 C39 C44 112.1(15)
N3 C39 C40 107.0(13)
C44 C39 C40 110.3(14)
N4 C40 C39 111.4(14)
N4 C40 C41 110.3(15)
C39 C40 C41 109.1(14)
C42 C41 C40 114.1(16)
C43 C42 C41 110.1(16)
C42 C43 C44 112.2(16)
C39 C44 C43 109.5(15)
N3 C45 C16 126.6(16)
N4 C46 C21 119.9(15)
N5 C47 C48 108.6(14)
N5 C47 C52 109.0(12)
C48 C47 C52 107.7(14)
N6 C48 C49 108.2(14)
N6 C48 C47 104.3(14)
C49 C48 C47 111.5(15)
C48 C49 C50 110.5(14)
C51 C50 C49 110.5(18)
C50 C51 C52 111.3(19)
C51 C52 C47 111.6(13)
N5 C53 C26 123.5(17)
N6 C54 C6 125.1(11)
C60 C55 C56 120.0
C60 C55 C65 127.1
C56 C55 C65 112.8
C57 C56 C55 120.0
C57 C56 O1 115.1
C55 C56 O1 124.6
C58 C57 C56 120.0
C59 C58 C57 120.0
C58 C59 C64 120.0
C58 C59 C60 120.0
C64 C59 C60 120.0
C59 C60 C61 120.0
C59 C60 C55 120.0
C61 C60 C55 120.0
C62 C61 C60 120.0
C61 C62 C63 120.0
C64 C63 C62 120.0
C63 C64 C59 120.0
C66 C65 C70 120.0
C66 C65 C55 116.7
C70 C65 C55 122.5
C65 C66 C67 120.0
C65 C66 O2 120.7
C67 C66 O2 119.3
C68 C67 C66 120.0
C67 C68 C69 120.0
C68 C69 C74 120.0
C68 C69 C70 120.0
C74 C69 C70 120.0
C71 C70 C69 120.0
C71 C70 C65 120.0
C69 C70 C65 120.0
C72 C71 C70 120.0
C73 C72 C71 120.0
C72 C73 C74 120.0
C69 C74 C73 120.0
Cl3 C1CL Cl2 115.8(9)
Cl3 C1CL Cl1 111.1(9)
Cl2 C1CL Cl1 107.7(9)
Cl6 C2CL Cl4 104.4(19)
Cl6 C2CL Cl5 108.4(19)
Cl4 C2CL Cl5 116(2)
Cl7 C3CL Cl8 108(3)
O3S C2S C1S 112(3)
C2S O3S C4S 108(3)
O3S C4S C5S 107(3)

loop_
_geom_bond_atom_site_label_1
_geom_bond_atom_site_label_2
_geom_bond_distance
Fe1 C8 1.98(2)
Fe1 C5 2.029(16)
Fe1 C1 2.037(15)
Fe1 C2 2.045(19)
Fe1 C7 2.053(16)
Fe1 C10 2.061(17)
Fe1 C6 2.070(16)
Fe1 C4 2.088(16)
Fe1 C9 2.095(19)
Fe1 C3 2.15(2)
Fe2 C20 2.017(17)
Fe2 C17 2.054(16)
Fe2 C18 2.061(18)
Fe2 C19 2.062(17)
Fe2 C13 2.065(17)
Fe2 C11 2.070(18)
Fe2 C16 2.084(19)
Fe2 C12 2.087(16)
Fe2 C14 2.096(17)
Fe2 C15 2.111(17)
Fe3 C28 2.019(16)
Fe3 C22 2.025(18)
Fe3 C25 2.038(14)
Fe3 C24 2.053(18)
Fe3 C23 2.058(18)
Fe3 C30 2.06(2)
Fe3 C27 2.065(15)
Fe3 C21 2.067(16)
Fe3 C26 2.078(19)
Fe3 C29 2.108(16)
N1 C37 1.267(17)
N1 C31 1.53(2)
N2 C38 1.30(2)
N2 C32 1.464(18)
N3 C45 1.303(18)
N3 C39 1.476(19)
N4 C46 1.262(17)
N4 C40 1.52(2)
N5 C53 1.284(19)
N5 C47 1.445(18)
N6 C54 1.262(15)
N6 C48 1.492(19)
C1 C5 1.42(2)
C1 C2 1.47(2)
C1 C37 1.53(2)
C2 C3 1.43(2)
C3 C4 1.49(2)
C4 C5 1.51(2)
C6 C10 1.44(2)
C6 C7 1.45(2)
C6 C54 1.562(17)
C7 C8 1.41(2)
C8 C9 1.45(3)
C9 C10 1.42(2)
C11 C38 1.44(2)
C11 C15 1.47(2)
C11 C12 1.47(2)
C12 C13 1.453(19)
C13 C14 1.48(2)
C14 C15 1.41(2)
C16 C17 1.41(2)
C16 C20 1.44(2)
C16 C45 1.49(2)
C17 C18 1.40(2)
C18 C19 1.39(2)
C19 C20 1.41(2)
C21 C25 1.45(2)
C21 C22 1.46(2)
C21 C46 1.54(2)
C22 C23 1.40(2)
C23 C24 1.40(2)
C24 C25 1.42(2)
C26 C30 1.45(2)
C26 C27 1.46(2)
C26 C53 1.52(2)
C27 C28 1.43(2)
C28 C29 1.44(2)
C29 C30 1.40(2)
C31 C32 1.54(2)
C31 C36 1.56(2)
C32 C33 1.54(2)
C33 C34 1.51(2)
C34 C35 1.59(2)
C35 C36 1.61(2)
C39 C44 1.54(2)
C39 C40 1.558(19)
C40 C41 1.56(2)
C41 C42 1.55(2)
C42 C43 1.48(2)
C43 C44 1.60(2)
C47 C48 1.58(2)
C47 C52 1.594(19)
C48 C49 1.50(2)
C49 C50 1.60(2)
C50 C51 1.49(3)
C51 C52 1.55(2)
O1 C56 1.4476
O2 C66 1.4013
C55 C60 1.3900
C55 C56 1.3900
C55 C65 1.5953
C56 C57 1.3900
C57 C58 1.3900
C58 C59 1.3899
C59 C64 1.3900
C59 C60 1.3900
C60 C61 1.3900
C61 C62 1.3899
C62 C63 1.3900
C63 C64 1.3899
C65 C66 1.3900
C65 C70 1.3900
C66 C67 1.3900
C67 C68 1.3899
C68 C69 1.3900
C69 C74 1.3900
C69 C70 1.3900
C70 C71 1.3900
C71 C72 1.3900
C72 C73 1.3900
C73 C74 1.3900
Cl1 C1CL 1.767(13)
Cl2 C1CL 1.761(13)
Cl3 C1CL 1.734(12)
Cl4 C2CL 1.748(15)
Cl5 C2CL 1.751(15)
Cl6 C2CL 1.739(15)
Cl7 C3CL 1.75(2)
Cl8 C3CL 1.75(2)
C1S C2S 1.507(19)
C2S O3S 1.439(19)
O3S C4S 1.48(2)
C4S C5S 1.51(2)
